data_7027307
loop_
_publ_author_name
'Clegg, William'
'Doherty, Simon'
'Izod, Keith'
'Kagerer, Hartmut'
'O&#x2019;Shaughnessy, Paul'
'Sheffield, Joanne M.'

_publ_section_title
;
 Monomeric alkali metal complexes of a sterically demanding,
 donor-functionalised secondary phosphide ligand
;
_journal_issue 11
_journal_name_full 'Journal of the Chemical Society, Dalton Transactions'
_journal_page_first 1825
_journal_paper_doi 10.1039/a900869a
_journal_year 1999
_chemical_formula_sum 'C25 H54 K N4 P Si2'
_chemical_formula_weight 536.97
_chemical_name_systematic
;
 ?
;
_space_group_IT_number 14
_symmetry_cell_setting monoclinic
_symmetry_space_group_name_Hall '-P 2ybc'
_symmetry_space_group_name_H-M 'P 1 21/c 1'
_atom_sites_solution_hydrogens geom
_atom_sites_solution_primary direct
_atom_sites_solution_secondary difmap
_audit_creation_method SHELXL-97
_cell_angle_alpha 90.00
_cell_angle_beta 108.877(1)
_cell_angle_gamma 90.00
_cell_formula_units_Z 4
_cell_length_a 10.1740(2)
_cell_length_b 28.7226(6)
_cell_length_c 12.1761(3)
_cell_measurement_reflns_used 10470
_cell_measurement_temperature 160(2)
_cell_measurement_theta_max 28.64
_cell_measurement_theta_min 2.27
_cell_volume 3366.77(13)
_computing_cell_refinement 'local programs'
_computing_data_collection 'Siemens SMART'
_computing_data_reduction 'Siemens SAINT'
_computing_molecular_graphics 'Siemens SHELXTL'
_computing_publication_material 'SHELXTL and local programs'
_computing_structure_refinement 'Siemens SHELXTL'
_computing_structure_solution 'Siemens SHELXTL'
_diffrn_ambient_temperature 160(2)
_diffrn_measured_fraction_theta_full 0.903
_diffrn_measured_fraction_theta_max 0.903
_diffrn_measurement_device_type 'Siemens SMART CCD diffractometer'
_diffrn_measurement_method '\w rotation with narrow frames'
_diffrn_radiation_monochromator graphite
_diffrn_radiation_source 'fine-focus sealed tube'
_diffrn_radiation_type MoK\a
_diffrn_radiation_wavelength 0.71073
_diffrn_reflns_av_R_equivalents 0.0406
_diffrn_reflns_av_sigmaI/netI 0.0571
_diffrn_reflns_limit_h_max 13
_diffrn_reflns_limit_h_min -13
_diffrn_reflns_limit_k_max 36
_diffrn_reflns_limit_k_min -38
_diffrn_reflns_limit_l_max 12
_diffrn_reflns_limit_l_min -16
_diffrn_reflns_number 21064
_diffrn_reflns_theta_full 28.82
_diffrn_reflns_theta_max 28.82
_diffrn_reflns_theta_min 1.90
_diffrn_standards_decay_% 0
_diffrn_standards_number 0
_exptl_absorpt_coefficient_mu 0.295
_exptl_absorpt_correction_T_max 0.960
_exptl_absorpt_correction_T_min 0.907
_exptl_absorpt_correction_type empirical
_exptl_crystal_colour yellow
_exptl_crystal_density_diffrn 1.059
_exptl_crystal_density_method 'not measured'
_exptl_crystal_description plate
_exptl_crystal_F_000 1176
_exptl_crystal_size_max 0.34
_exptl_crystal_size_mid 0.32
_exptl_crystal_size_min 0.14
_refine_diff_density_max 0.303
_refine_diff_density_min -0.252
_refine_diff_density_rms 0.052
_refine_ls_extinction_method none
_refine_ls_goodness_of_fit_ref 1.016
_refine_ls_hydrogen_treatment mixed
_refine_ls_matrix_type full
_refine_ls_number_parameters 311
_refine_ls_number_reflns 7949
_refine_ls_number_restraints 0
_refine_ls_restrained_S_all 1.016
_refine_ls_R_factor_all 0.0815
_refine_ls_R_factor_gt 0.0447
_refine_ls_shift/su_max 0.001
_refine_ls_shift/su_mean 0.000
_refine_ls_structure_factor_coef Fsqd
_refine_ls_weighting_details 'calc w=1/[\s^2^(Fo^2^)+(0.0485P)^2^+0.2726P] where P=(Fo^2^+2Fc^2^)/3'
_refine_ls_weighting_scheme calc
_refine_ls_wR_factor_gt 0.0921
_refine_ls_wR_factor_ref 0.1058
_reflns_number_gt 5451
_reflns_number_total 7949
_reflns_threshold_expression >2sigma(I)
_cod_data_source_file 900869asup1.cif
_cod_data_source_block compound_4
_cod_original_sg_symbol_H-M 'P 21/c'
_cod_database_code 7027307

loop_
_symmetry_equiv_pos_as_xyz
'x, y, z'
'-x, y+1/2, -z+1/2'
'-x, -y, -z'
'x, -y-1/2, z-1/2'

loop_
_atom_site_label
_atom_site_type_symbol
_atom_site_fract_x
_atom_site_fract_y
_atom_site_fract_z
_atom_site_U_iso_or_equiv
_atom_site_adp_type
_atom_site_occupancy
_atom_site_symmetry_multiplicity
_atom_site_calc_flag
_atom_site_refinement_flags
K K 0.11439(4) 0.138678(15) 0.96175(4) 0.02908(11) Uani 1 1 d .
P P -0.20488(5) 0.112212(17) 0.82186(4) 0.02660(12) Uani 1 1 d .
N1 N -0.01061(15) 0.12928(5) 1.13449(13) 0.0273(4) Uani 1 1 d .
N2 N 0.27129(17) 0.05441(6) 0.99292(16) 0.0384(4) Uani 1 1 d .
N3 N 0.40898(15) 0.14564(5) 1.06614(13) 0.0274(4) Uani 1 1 d .
N4 N 0.24293(16) 0.22791(6) 0.96456(14) 0.0317(4) Uani 1 1 d .
Si1 Si -0.17290(6) 0.08401(2) 0.58869(5) 0.03265(14) Uani 1 1 d .
Si2 Si -0.47478(5) 0.09981(2) 0.62282(4) 0.02925(14) Uani 1 1 d .
C1 C -0.28728(19) 0.11545(7) 0.65728(15) 0.0270(4) Uani 1 1 d .
H1A H -0.2851 0.1490 0.6360 0.032 Uiso 1 1 calc R
C2 C -0.1338(3) 0.02345(8) 0.6454(2) 0.0488(6) Uani 1 1 d .
H2A H -0.0993 0.0241 0.7304 0.073 Uiso 1 1 calc R
H2B H -0.0631 0.0098 0.6165 0.073 Uiso 1 1 calc R
H2C H -0.2187 0.0046 0.6191 0.073 Uiso 1 1 calc R
C3 C -0.0062(2) 0.11683(9) 0.6156(2) 0.0511(6) Uani 1 1 d .
H3A H -0.0258 0.1475 0.5784 0.077 Uiso 1 1 calc R
H3B H 0.0554 0.0994 0.5832 0.077 Uiso 1 1 calc R
H3C H 0.0390 0.1208 0.6993 0.077 Uiso 1 1 calc R
C4 C -0.2513(2) 0.07992(10) 0.42649(19) 0.0521(6) Uani 1 1 d .
H4A H -0.3351 0.0606 0.4067 0.078 Uiso 1 1 calc R
H4B H -0.1840 0.0658 0.3942 0.078 Uiso 1 1 calc R
H4C H -0.2756 0.1112 0.3940 0.078 Uiso 1 1 calc R
C5 C -0.5608(2) 0.13985(8) 0.70024(18) 0.0381(5) Uani 1 1 d .
H5A H -0.5141 0.1375 0.7842 0.057 Uiso 1 1 calc R
H5B H -0.6587 0.1311 0.6820 0.057 Uiso 1 1 calc R
H5C H -0.5547 0.1720 0.6751 0.057 Uiso 1 1 calc R
C6 C -0.5772(2) 0.10642(10) 0.46424(18) 0.0522(7) Uani 1 1 d .
H6A H -0.5619 0.1376 0.4379 0.078 Uiso 1 1 calc R
H6B H -0.6763 0.1022 0.4530 0.078 Uiso 1 1 calc R
H6C H -0.5468 0.0829 0.4193 0.078 Uiso 1 1 calc R
C7 C -0.4967(2) 0.03838(8) 0.6640(2) 0.0467(6) Uani 1 1 d .
H7A H -0.4617 0.0171 0.6169 0.070 Uiso 1 1 calc R
H7B H -0.5954 0.0321 0.6505 0.070 Uiso 1 1 calc R
H7C H -0.4445 0.0336 0.7463 0.070 Uiso 1 1 calc R
C8 C -0.21259(17) 0.17143(6) 0.87090(15) 0.0236(4) Uani 1 1 d .
C9 C -0.2452(2) 0.21141(7) 0.79826(17) 0.0316(4) Uani 1 1 d .
H9A H -0.2633 0.2074 0.7172 0.038 Uiso 1 1 calc R
C10 C -0.2519(2) 0.25563(7) 0.83985(18) 0.0364(5) Uani 1 1 d .
H10A H -0.2739 0.2811 0.7873 0.044 Uiso 1 1 calc R
C11 C -0.2269(2) 0.26348(7) 0.95684(19) 0.0361(5) Uani 1 1 d .
H11A H -0.2319 0.2939 0.9856 0.043 Uiso 1 1 calc R
C12 C -0.19441(19) 0.22547(7) 1.03088(18) 0.0307(4) Uani 1 1 d .
H12A H -0.1775 0.2304 1.1114 0.037 Uiso 1 1 calc R
C13 C -0.18552(17) 0.18037(6) 0.99225(16) 0.0244(4) Uani 1 1 d .
C14 C -0.15855(18) 0.14090(7) 1.07796(16) 0.0272(4) Uani 1 1 d .
H14A H -0.1997 0.1490 1.1389 0.033 Uiso 1 1 calc R
H14B H -0.2071 0.1128 1.0374 0.033 Uiso 1 1 calc R
C15 C 0.0571(2) 0.16501(8) 1.21911(19) 0.0429(5) Uani 1 1 d .
H15A H 0.0080 0.1682 1.2760 0.064 Uiso 1 1 calc R
H15B H 0.0549 0.1948 1.1792 0.064 Uiso 1 1 calc R
H15C H 0.1537 0.1560 1.2590 0.064 Uiso 1 1 calc R
C16 C 0.0007(2) 0.08472(8) 1.1938(2) 0.0451(6) Uani 1 1 d .
H16A H 0.0989 0.0769 1.2306 0.068 Uiso 1 1 calc R
H16B H -0.0443 0.0605 1.1375 0.068 Uiso 1 1 calc R
H16C H -0.0449 0.0868 1.2533 0.068 Uiso 1 1 calc R
C17 C 0.2045(3) 0.01483(9) 1.0290(3) 0.0638(8) Uani 1 1 d .
H17A H 0.1071 0.0130 0.9797 0.096 Uiso 1 1 calc R
H17B H 0.2093 0.0189 1.1101 0.096 Uiso 1 1 calc R
H17C H 0.2525 -0.0140 1.0212 0.096 Uiso 1 1 calc R
C18 C 0.2659(3) 0.04807(11) 0.8739(2) 0.0627(7) Uani 1 1 d .
H18A H 0.3164 0.0197 0.8675 0.094 Uiso 1 1 calc R
H18B H 0.3087 0.0749 0.8491 0.094 Uiso 1 1 calc R
H18C H 0.1688 0.0453 0.8242 0.094 Uiso 1 1 calc R
C19 C 0.4144(2) 0.05872(7) 1.0705(2) 0.0414(5) Uani 1 1 d .
H19A H 0.4690 0.0321 1.0569 0.050 Uiso 1 1 calc R
H19B H 0.4148 0.0568 1.1518 0.050 Uiso 1 1 calc R
C20 C 0.4851(2) 0.10337(7) 1.0554(2) 0.0385(5) Uani 1 1 d .
H20A H 0.5787 0.1044 1.1143 0.046 Uiso 1 1 calc R
H20B H 0.4972 0.1032 0.9780 0.046 Uiso 1 1 calc R
C21 C 0.4081(2) 0.15070(8) 1.18499(18) 0.0437(6) Uani 1 1 d .
H21A H 0.5036 0.1540 1.2375 0.066 Uiso 1 1 calc R
H21B H 0.3656 0.1231 1.2068 0.066 Uiso 1 1 calc R
H21C H 0.3543 0.1784 1.1906 0.066 Uiso 1 1 calc R
C22 C 0.4712(2) 0.18665(7) 1.03130(18) 0.0334(5) Uani 1 1 d .
H22A H 0.4767 0.1814 0.9526 0.040 Uiso 1 1 calc R
H22B H 0.5672 0.1904 1.0851 0.040 Uiso 1 1 calc R
C23 C 0.3911(2) 0.23142(7) 1.03070(18) 0.0349(5) Uani 1 1 d .
H23A H 0.4014 0.2401 1.1118 0.042 Uiso 1 1 calc R
H23B H 0.4325 0.2567 0.9973 0.042 Uiso 1 1 calc R
C24 C 0.2205(2) 0.22512(8) 0.84034(18) 0.0459(6) Uani 1 1 d .
H24A H 0.1206 0.2238 0.7982 0.069 Uiso 1 1 calc R
H24B H 0.2654 0.1970 0.8237 0.069 Uiso 1 1 calc R
H24C H 0.2604 0.2527 0.8156 0.069 Uiso 1 1 calc R
C25 C 0.1677(2) 0.26777(8) 0.9901(2) 0.0433(5) Uani 1 1 d .
H25A H 0.2047 0.2967 0.9689 0.065 Uiso 1 1 calc R
H25B H 0.1791 0.2682 1.0732 0.065 Uiso 1 1 calc R
H25C H 0.0688 0.2651 0.9453 0.065 Uiso 1 1 calc R

loop_
_atom_site_aniso_label
_atom_site_aniso_U_11
_atom_site_aniso_U_22
_atom_site_aniso_U_33
_atom_site_aniso_U_23
_atom_site_aniso_U_13
_atom_site_aniso_U_12
K 0.0205(2) 0.0332(2) 0.0322(2) 0.00233(18) 0.00673(17) -0.00076(17)
P 0.0296(3) 0.0229(3) 0.0217(2) 0.00020(19) 0.0005(2) -0.0003(2)
N1 0.0262(8) 0.0295(9) 0.0239(8) -0.0008(7) 0.0051(7) -0.0016(7)
N2 0.0341(10) 0.0300(10) 0.0532(12) 0.0060(8) 0.0169(9) 0.0016(7)
N3 0.0219(8) 0.0315(9) 0.0284(9) 0.0020(7) 0.0078(7) -0.0001(7)
N4 0.0312(9) 0.0307(9) 0.0310(9) 0.0043(7) 0.0069(7) 0.0031(7)
Si1 0.0330(3) 0.0345(3) 0.0306(3) 0.0013(2) 0.0106(2) 0.0019(2)
Si2 0.0278(3) 0.0355(3) 0.0207(3) -0.0002(2) 0.0026(2) -0.0007(2)
C1 0.0313(10) 0.0238(10) 0.0226(10) 0.0013(7) 0.0043(8) 0.0002(8)
C2 0.0538(15) 0.0369(13) 0.0580(16) 0.0001(11) 0.0211(13) 0.0084(11)
C3 0.0359(12) 0.0610(17) 0.0563(16) 0.0089(12) 0.0150(11) -0.0003(11)
C4 0.0540(15) 0.0701(18) 0.0368(13) -0.0063(12) 0.0209(12) 0.0033(13)
C5 0.0344(11) 0.0459(13) 0.0343(12) 0.0013(10) 0.0115(9) 0.0019(10)
C6 0.0383(13) 0.083(2) 0.0286(12) -0.0032(12) 0.0019(10) 0.0033(12)
C7 0.0438(13) 0.0393(13) 0.0553(15) -0.0070(11) 0.0139(12) -0.0122(10)
C8 0.0176(8) 0.0255(10) 0.0260(10) -0.0002(8) 0.0046(7) -0.0027(7)
C9 0.0363(11) 0.0282(11) 0.0277(10) 0.0025(8) 0.0069(9) 0.0012(8)
C10 0.0404(12) 0.0249(11) 0.0405(12) 0.0036(9) 0.0084(10) 0.0039(9)
C11 0.0397(12) 0.0241(11) 0.0458(13) -0.0071(9) 0.0157(10) 0.0019(9)
C12 0.0294(10) 0.0338(11) 0.0306(11) -0.0058(9) 0.0123(9) -0.0019(8)
C13 0.0177(9) 0.0276(10) 0.0281(10) -0.0025(8) 0.0077(8) -0.0034(7)
C14 0.0252(10) 0.0326(11) 0.0242(10) -0.0013(8) 0.0086(8) -0.0052(8)
C15 0.0311(11) 0.0491(14) 0.0393(13) -0.0114(10) -0.0013(10) -0.0016(10)
C16 0.0465(13) 0.0432(14) 0.0412(13) 0.0123(10) 0.0083(11) 0.0043(11)
C17 0.0727(18) 0.0428(15) 0.084(2) -0.0019(14) 0.0366(16) -0.0188(13)
C18 0.0478(15) 0.079(2) 0.0538(17) 0.0109(14) 0.0068(13) 0.0060(14)
C19 0.0397(12) 0.0326(12) 0.0512(14) 0.0087(10) 0.0136(11) 0.0104(10)
C20 0.0258(10) 0.0402(13) 0.0476(13) 0.0050(10) 0.0093(10) 0.0065(9)
C21 0.0484(13) 0.0517(15) 0.0309(12) 0.0026(10) 0.0126(10) -0.0037(11)
C22 0.0254(10) 0.0391(12) 0.0360(12) 0.0035(9) 0.0104(9) -0.0034(9)
C23 0.0331(11) 0.0299(11) 0.0404(12) 0.0020(9) 0.0103(9) -0.0048(9)
C24 0.0564(15) 0.0434(14) 0.0344(13) 0.0024(10) 0.0098(11) 0.0059(11)
C25 0.0461(13) 0.0407(13) 0.0427(13) 0.0060(10) 0.0138(11) 0.0108(10)

loop_
_atom_type_symbol
_atom_type_description
_atom_type_scat_dispersion_real
_atom_type_scat_dispersion_imag
_atom_type_scat_source
C C 0.0033 0.0016 'International Tables Vol C Tables 4.2.6.8 and 6.1.1.4'
H H 0.0000 0.0000 'International Tables Vol C Tables 4.2.6.8 and 6.1.1.4'
N N 0.0061 0.0033 'International Tables Vol C Tables 4.2.6.8 and 6.1.1.4'
Si Si 0.0817 0.0704 'International Tables Vol C Tables 4.2.6.8 and 6.1.1.4'
P P 0.1023 0.0942 'International Tables Vol C Tables 4.2.6.8 and 6.1.1.4'
K K 0.2009 0.2494 'International Tables Vol C Tables 4.2.6.8 and 6.1.1.4'

loop_
_geom_angle_atom_site_label_1
_geom_angle_atom_site_label_2
_geom_angle_atom_site_label_3
_geom_angle
N1 K N2 100.87(5)
N1 K N3 109.77(5)
N2 K N3 62.60(5)
N1 K N4 113.12(5)
N2 K N4 121.45(5)
N3 K N4 61.61(4)
N1 K P 75.53(3)
N2 K P 107.09(4)
N3 K P 168.77(4)
N4 K P 126.31(3)
N1 K C8 67.93(4)
N2 K C8 138.49(5)
N3 K C8 158.64(5)
N4 K C8 98.98(5)
P K C8 32.28(3)
C24 K C8 94.43(5)
C8 P C1 104.42(8)
C8 P K 75.46(5)
C1 P K 124.55(6)
C16 N1 C15 108.93(17)
C16 N1 C14 109.57(15)
C15 N1 C14 110.31(15)
C16 N1 K 118.38(13)
C15 N1 K 103.73(12)
C14 N1 K 105.67(10)
C18 N2 C17 109.4(2)
C18 N2 C19 111.45(17)
C17 N2 C19 109.52(18)
C18 N2 K 97.77(14)
C17 N2 K 113.87(14)
C19 N2 K 114.26(12)
C21 N3 C22 110.48(16)
C21 N3 C20 110.11(16)
C22 N3 C20 110.48(15)
C21 N3 K 96.07(11)
C22 N3 K 114.64(11)
C20 N3 K 114.19(11)
C24 N4 C23 111.23(17)
C24 N4 C25 110.26(16)
C23 N4 C25 110.19(16)
C24 N4 K 91.19(12)
C23 N4 K 116.84(11)
C25 N4 K 115.62(13)
C2 Si1 C1 111.94(10)
C2 Si1 C3 109.37(11)
C1 Si1 C3 109.75(10)
C2 Si1 C4 107.32(12)
C1 Si1 C4 112.69(10)
C3 Si1 C4 105.51(11)
C7 Si2 C1 111.62(9)
C7 Si2 C5 109.20(10)
C1 Si2 C5 110.39(9)
C7 Si2 C6 107.22(12)
C1 Si2 C6 113.05(10)
C5 Si2 C6 105.08(10)
Si1 C1 Si2 121.39(10)
Si1 C1 P 108.67(9)
Si2 C1 P 107.07(9)
C9 C8 C13 115.09(17)
C9 C8 P 125.41(14)
C13 C8 P 119.50(14)
C9 C8 K 116.62(12)
C13 C8 K 82.44(10)
P C8 K 72.26(6)
C10 C9 C8 123.07(19)
C9 C10 C11 120.99(19)
C10 C11 C12 117.87(18)
C11 C12 C13 122.79(19)
C12 C13 C8 120.18(17)
C12 C13 C14 118.97(17)
C8 C13 C14 120.67(16)
N1 C14 C13 115.04(15)
N2 C19 C20 114.01(17)
N3 C20 C19 113.96(17)
N3 C22 C23 113.62(16)
N4 C23 C22 113.51(16)

loop_
_geom_bond_atom_site_label_1
_geom_bond_atom_site_label_2
_geom_bond_distance
K N1 2.8008(16)
K N2 2.8565(17)
K N3 2.8590(15)
K N4 2.8725(17)
K P 3.2326(6)
K C8 3.2854(17)
P C8 1.8127(19)
P C1 1.9080(18)
N1 C16 1.456(3)
N1 C15 1.459(2)
N1 C14 1.477(2)
N2 C18 1.444(3)
N2 C17 1.462(3)
N2 C19 1.463(3)
N3 C21 1.457(3)
N3 C22 1.464(2)
N3 C20 1.468(2)
N4 C24 1.457(3)
N4 C23 1.465(2)
N4 C25 1.466(3)
Si1 C2 1.866(2)
Si1 C1 1.870(2)
Si1 C3 1.874(2)
Si1 C4 1.879(2)
Si2 C7 1.868(2)
Si2 C1 1.8705(19)
Si2 C5 1.874(2)
Si2 C6 1.884(2)
C8 C9 1.422(3)
C8 C13 1.436(2)
C9 C10 1.377(3)
C10 C11 1.382(3)
C11 C12 1.386(3)
C12 C13 1.391(3)
C13 C14 1.505(2)
C19 C20 1.510(3)
C22 C23 1.521(3)
